data_2230164
loop_
_publ_author_name
'Zheng, Xiao-Yong'

_publ_section_title
;
 <i>catena</i>-Poly[[diaquabis[2-(4-tolylsulfanyl)acetato-\k<i>O</i>]manganese(II)]-\m-4,4'-bipyridine-\k^2^<i>N</i>:<i>N</i>']
;
_journal_coeditor_code WM2465
_journal_issue 5
_journal_name_full 'Acta Crystallographica Section E'
_journal_page_first m524
_journal_paper_doi 10.1107/S1600536811011263
_journal_volume 67
_journal_year 2011
_chemical_formula_iupac '[Mn (C9 H9 O2 S)2 (C10 H8 N2) (H2 O)2]'
_chemical_formula_moiety 'C28 H30 Mn N2 O6 S2'
_chemical_formula_sum 'C28 H30 Mn N2 O6 S2'
_chemical_formula_weight 609.60
_chemical_name_systematic
;
<i>catena</i>-Poly[[diaquabis[2-(4-tolylsulfanyl)acetato-
\k<i>O</i>]manganese(II)]-\m-4,4'-bipyridine-\k^2^<i>N</i>:<i>N</i>']
;
_space_group_IT_number 15
_symmetry_cell_setting monoclinic
_symmetry_space_group_name_Hall '-C 2yc'
_symmetry_space_group_name_H-M 'C 1 2/c 1'
_atom_sites_solution_hydrogens geom
_atom_sites_solution_primary direct
_atom_sites_solution_secondary difmap
_audit_creation_method SHELXL-97
_cell_angle_alpha 90.00
_cell_angle_beta 93.24(3)
_cell_angle_gamma 90.00
_cell_formula_units_Z 4
_cell_length_a 21.750(4)
_cell_length_b 11.618(2)
_cell_length_c 11.028(2)
_cell_measurement_reflns_used 6375
_cell_measurement_temperature 293(2)
_cell_measurement_theta_max 27.40
_cell_measurement_theta_min 2.68
_cell_volume 2782.2(9)
_computing_cell_refinement 'SAINT (Bruker, 2006)'
_computing_data_collection 'APEX2 (Bruker, 2006)'
_computing_data_reduction 'SAINT (Bruker, 2006)'
_computing_molecular_graphics 'DIAMOND (Brandenburg, 2006)'
_computing_publication_material 'SHELXL97 (Sheldrick, 2008)'
_computing_structure_refinement 'SHELXL97 (Sheldrick, 2008)'
_computing_structure_solution 'SHELXS97 (Sheldrick, 2008)'
_diffrn_ambient_temperature 293(2)
_diffrn_measured_fraction_theta_full 0.988
_diffrn_measured_fraction_theta_max 0.988
_diffrn_measurement_device_type 'Bruker APEXII CCD'
_diffrn_measurement_method '\w scans'
_diffrn_radiation_monochromator graphite
_diffrn_radiation_source 'fine-focus sealed tube'
_diffrn_radiation_type MoK\a
_diffrn_radiation_wavelength 0.71073
_diffrn_reflns_av_R_equivalents 0.0162
_diffrn_reflns_av_sigmaI/netI 0.0133
_diffrn_reflns_limit_h_max 27
_diffrn_reflns_limit_h_min -27
_diffrn_reflns_limit_k_max 14
_diffrn_reflns_limit_k_min -14
_diffrn_reflns_limit_l_max 14
_diffrn_reflns_limit_l_min -14
_diffrn_reflns_number 12205
_diffrn_reflns_theta_full 27.40
_diffrn_reflns_theta_max 27.40
_diffrn_reflns_theta_min 2.68
_diffrn_standards_number 0
_exptl_absorpt_coefficient_mu 0.670
_exptl_absorpt_correction_T_max 0.835
_exptl_absorpt_correction_T_min 0.800
_exptl_absorpt_correction_type multi-scan
_exptl_absorpt_process_details '(SADABS; Sheldrick, 1996)'
_exptl_crystal_colour yellow
_exptl_crystal_density_diffrn 1.455
_exptl_crystal_density_method 'not measured'
_exptl_crystal_description prism
_exptl_crystal_F_000 1268
_exptl_crystal_size_max 0.332
_exptl_crystal_size_mid 0.281
_exptl_crystal_size_min 0.268
_refine_diff_density_max 0.668
_refine_diff_density_min -0.266
_refine_ls_extinction_method none
_refine_ls_goodness_of_fit_ref 1.066
_refine_ls_hydrogen_treatment mixed
_refine_ls_matrix_type full
_refine_ls_number_parameters 187
_refine_ls_number_reflns 3129
_refine_ls_number_restraints 3
_refine_ls_restrained_S_all 1.066
_refine_ls_R_factor_all 0.0378
_refine_ls_R_factor_gt 0.0339
_refine_ls_shift/su_max 0.001
_refine_ls_shift/su_mean 0.000
_refine_ls_structure_factor_coef Fsqd
_refine_ls_weighting_details 'calc w=1/[\s^2^(Fo^2^)+(0.0592P)^2^+1.0860P] where P=(Fo^2^+2Fc^2^)/3'
_refine_ls_weighting_scheme calc
_refine_ls_wR_factor_gt 0.0915
_refine_ls_wR_factor_ref 0.0949
_reflns_number_gt 2806
_reflns_number_total 3129
_reflns_threshold_expression I>2\s(I)
_cod_data_source_file wm2465.cif
_cod_data_source_block I
_cod_original_cell_volume 2782.4(10)
_cod_original_sg_symbol_H-M 'C 2/c'
_cod_database_code 2230164
_cod_database_fobs_code 2230164

loop_
_symmetry_equiv_pos_as_xyz
'x, y, z'
'-x, y, -z+1/2'
'x+1/2, y+1/2, z'
'-x+1/2, y+1/2, -z+1/2'
'-x, -y, -z'
'x, -y, z-1/2'
'-x+1/2, -y+1/2, -z'
'x+1/2, -y+1/2, z-1/2'

loop_
_atom_site_type_symbol
_atom_site_label
_atom_site_fract_x
_atom_site_fract_y
_atom_site_fract_z
_atom_site_U_iso_or_equiv
_atom_site_adp_type
_atom_site_calc_flag
_atom_site_refinement_flags
_atom_site_occupancy
_atom_site_disorder_assembly
_atom_site_disorder_group
Mn Mn1 0.0000 0.04840(2) 0.2500 0.02718(11) Uani d S 1 . .
S S1 0.14740(2) 0.20715(5) -0.05268(4) 0.05323(15) Uani d . 1 . .
N N1 0.0000 -0.14607(14) 0.2500 0.0327(4) Uani d S 1 . .
N N2 0.0000 -0.75618(14) 0.2500 0.0308(3) Uani d S 1 . .
O O1W 0.06150(6) 0.05814(10) 0.41324(10) 0.0408(3) Uani d D 1 . .
O O1 0.15201(6) 0.11457(15) 0.27247(12) 0.0670(4) Uani d . 1 . .
O O2 0.07976(5) 0.05427(8) 0.13627(10) 0.0351(2) Uani d . 1 . .
C C1 0.16178(7) 0.34725(17) 0.00465(15) 0.0451(4) Uani d . 1 . .
C C2 0.14383(8) 0.43759(18) -0.07231(16) 0.0504(4) Uani d . 1 . .
H H2A 0.1245 0.4218 -0.1478 0.060 Uiso calc R 1 . .
C C3 0.15447(9) 0.55104(18) -0.03766(18) 0.0556(5) Uani d . 1 . .
H H3A 0.1416 0.6102 -0.0900 0.067 Uiso calc R 1 . .
C C4 0.18407(9) 0.57787(19) 0.07401(17) 0.0553(5) Uani d . 1 . .
C C5 0.20159(9) 0.4866(2) 0.14879(17) 0.0584(5) Uani d . 1 . .
H H5A 0.2217 0.5025 0.2236 0.070 Uiso calc R 1 . .
C C6 0.19070(8) 0.3737(2) 0.11752(16) 0.0535(5) Uani d . 1 . .
H H6A 0.2025 0.3151 0.1713 0.064 Uiso calc R 1 . .
C C7 0.19602(12) 0.7009(2) 0.1120(2) 0.0775(7) Uani d . 1 . .
H H7A 0.1808 0.7517 0.0485 0.116 Uiso calc R 1 . .
H H7B 0.2395 0.7125 0.1269 0.116 Uiso calc R 1 . .
H H7C 0.1753 0.7168 0.1848 0.116 Uiso calc R 1 . .
C C8 0.17674(8) 0.11137(18) 0.06561(16) 0.0509(4) Uani d . 1 . .
H H8A 0.1857 0.0375 0.0295 0.061 Uiso calc R 1 . .
H H8B 0.2152 0.1423 0.1004 0.061 Uiso calc R 1 . .
C C9 0.13315(7) 0.09210(14) 0.16781(14) 0.0395(3) Uani d . 1 . .
C C10 -0.02740(9) -0.20527(13) 0.33381(16) 0.0482(4) Uani d . 1 . .
H H10A -0.0469 -0.1649 0.3935 0.058 Uiso calc R 1 . .
C C11 -0.02857(9) -0.32390(13) 0.33721(15) 0.0446(4) Uani d . 1 . .
H H11A -0.0486 -0.3616 0.3981 0.054 Uiso calc R 1 . .
C C12 0.0000 -0.38670(15) 0.2500 0.0266(4) Uani d S 1 . .
C C13 0.0000 -0.51414(16) 0.2500 0.0276(4) Uani d S 1 . .
C C14 0.02495(7) -0.57707(13) 0.15769(14) 0.0377(3) Uani d . 1 . .
H H14A 0.0426 -0.5393 0.0939 0.045 Uiso calc R 1 . .
C C15 0.02350(8) -0.69595(13) 0.16070(14) 0.0389(3) Uani d . 1 . .
H H15A 0.0398 -0.7361 0.0970 0.047 Uiso calc R 1 . .
H H1WA 0.0956(8) 0.0744(18) 0.3876(19) 0.064(7) Uiso d D 1 . .
H H1WB 0.0694(9) 0.0118(17) 0.4691(17) 0.060(6) Uiso d D 1 . .

loop_
_atom_site_aniso_label
_atom_site_aniso_U_11
_atom_site_aniso_U_22
_atom_site_aniso_U_33
_atom_site_aniso_U_12
_atom_site_aniso_U_13
_atom_site_aniso_U_23
Mn1 0.03535(18) 0.02069(17) 0.02614(17) 0.000 0.00737(12) 0.000
S1 0.0562(3) 0.0687(3) 0.0356(2) -0.0121(2) 0.00958(18) 0.00533(19)
N1 0.0397(9) 0.0278(8) 0.0313(8) 0.000 0.0069(7) 0.000
N2 0.0386(9) 0.0230(8) 0.0316(8) 0.000 0.0081(7) 0.000
O1W 0.0475(7) 0.0457(7) 0.0293(5) -0.0007(5) 0.0034(5) 0.0052(4)
O1 0.0484(7) 0.1124(12) 0.0401(7) -0.0236(8) 0.0019(5) 0.0076(7)
O2 0.0367(5) 0.0357(6) 0.0338(5) -0.0019(4) 0.0108(4) -0.0030(4)
C1 0.0324(8) 0.0698(11) 0.0339(8) -0.0073(7) 0.0097(6) 0.0037(7)
C2 0.0431(9) 0.0744(13) 0.0337(8) -0.0040(8) 0.0032(7) 0.0023(8)
C3 0.0524(11) 0.0698(13) 0.0455(10) 0.0008(9) 0.0106(8) 0.0033(8)
C4 0.0450(9) 0.0745(12) 0.0481(10) -0.0094(9) 0.0168(8) -0.0092(9)
C5 0.0466(10) 0.0917(15) 0.0373(9) -0.0111(10) 0.0053(7) -0.0085(10)
C6 0.0440(9) 0.0824(14) 0.0344(8) -0.0030(9) 0.0048(7) 0.0060(8)
C7 0.0748(15) 0.0851(17) 0.0749(15) -0.0180(13) 0.0249(12) -0.0183(13)
C8 0.0378(8) 0.0680(12) 0.0483(10) 0.0040(8) 0.0147(7) 0.0096(8)
C9 0.0355(8) 0.0449(9) 0.0389(8) 0.0017(6) 0.0082(6) 0.0060(7)
C10 0.0746(12) 0.0263(8) 0.0468(9) 0.0013(7) 0.0300(8) -0.0036(6)
C11 0.0692(11) 0.0258(7) 0.0417(8) -0.0008(7) 0.0284(8) 0.0014(6)
C12 0.0304(9) 0.0213(8) 0.0281(9) 0.000 0.0030(7) 0.000
C13 0.0311(9) 0.0225(9) 0.0294(9) 0.000 0.0038(7) 0.000
C14 0.0544(9) 0.0258(7) 0.0350(8) 0.0026(6) 0.0203(7) 0.0035(6)
C15 0.0570(9) 0.0259(7) 0.0355(7) 0.0048(6) 0.0181(7) 0.0002(6)

loop_
_atom_type_symbol
_atom_type_description
_atom_type_scat_dispersion_real
_atom_type_scat_dispersion_imag
_atom_type_scat_source
C C 0.0033 0.0016 'International Tables Vol C Tables 4.2.6.8 and 6.1.1.4'
H H 0.0000 0.0000 'International Tables Vol C Tables 4.2.6.8 and 6.1.1.4'
N N 0.0061 0.0033 'International Tables Vol C Tables 4.2.6.8 and 6.1.1.4'
O O 0.0106 0.0060 'International Tables Vol C Tables 4.2.6.8 and 6.1.1.4'
S S 0.1246 0.1234 'International Tables Vol C Tables 4.2.6.8 and 6.1.1.4'
Mn Mn 0.3368 0.7283 'International Tables Vol C Tables 4.2.6.8 and 6.1.1.4'

loop_
_geom_angle_atom_site_label_1
_geom_angle_atom_site_label_2
_geom_angle_atom_site_label_3
_geom_angle_site_symmetry_1
_geom_angle_site_symmetry_3
_geom_angle
_geom_angle_publ_flag
O1W Mn1 O1W . 2 174.06(6) ?
O1W Mn1 O2 . . 90.14(5) ?
O1W Mn1 O2 2 . 89.68(5) ?
O1W Mn1 O2 . 2 89.68(5) ?
O1W Mn1 O2 2 2 90.14(5) ?
O2 Mn1 O2 . 2 176.44(5) ?
O1W Mn1 N1 . . 92.97(3) ?
O1W Mn1 N1 2 . 92.97(3) ?
O2 Mn1 N1 . . 91.78(3) ?
O2 Mn1 N1 2 . 91.78(3) ?
O1W Mn1 N2 . 1_565 87.03(3) ?
O1W Mn1 N2 2 1_565 87.03(3) ?
O2 Mn1 N2 . 1_565 88.22(3) ?
O2 Mn1 N2 2 1_565 88.22(3) ?
N1 Mn1 N2 . 1_565 180.0 ?
C1 S1 C8 . . 105.14(9) ?
C10 N1 C10 . 2 117.24(18) ?
C10 N1 Mn1 . . 121.38(9) ?
C10 N1 Mn1 2 . 121.38(9) ?
C15 N2 C15 2 . 116.68(17) ?
C15 N2 Mn1 2 1_545 121.66(9) ?
C15 N2 Mn1 . 1_545 121.66(9) ?
Mn1 O1W H1WA . . 104.3(16) ?
Mn1 O1W H1WB . . 132.1(15) ?
H1WA O1W H1WB . . 104.5(17) ?
C9 O2 Mn1 . . 126.33(10) ?
C2 C1 C6 . . 118.29(18) ?
C2 C1 S1 . . 116.00(13) ?
C6 C1 S1 . . 125.68(15) ?
C3 C2 C1 . . 120.76(17) ?
C3 C2 H2A . . 119.6 ?
C1 C2 H2A . . 119.6 ?
C2 C3 C4 . . 121.2(2) ?
C2 C3 H3A . . 119.4 ?
C4 C3 H3A . . 119.4 ?
C5 C4 C3 . . 117.0(2) ?
C5 C4 C7 . . 121.6(2) ?
C3 C4 C7 . . 121.5(2) ?
C6 C5 C4 . . 122.98(18) ?
C6 C5 H5A . . 118.5 ?
C4 C5 H5A . . 118.5 ?
C5 C6 C1 . . 119.79(19) ?
C5 C6 H6A . . 120.1 ?
C1 C6 H6A . . 120.1 ?
C4 C7 H7A . . 109.5 ?
C4 C7 H7B . . 109.5 ?
H7A C7 H7B . . 109.5 ?
C4 C7 H7C . . 109.5 ?
H7A C7 H7C . . 109.5 ?
H7B C7 H7C . . 109.5 ?
C9 C8 S1 . . 114.49(12) ?
C9 C8 H8A . . 108.6 ?
S1 C8 H8A . . 108.6 ?
C9 C8 H8B . . 108.6 ?
S1 C8 H8B . . 108.6 ?
H8A C8 H8B . . 107.6 ?
O1 C9 O2 . . 125.49(15) ?
O1 C9 C8 . . 118.19(15) ?
O2 C9 C8 . . 116.32(14) ?
N1 C10 C11 . . 123.32(14) ?
N1 C10 H10A . . 118.3 ?
C11 C10 H10A . . 118.3 ?
C10 C11 C12 . . 119.92(14) ?
C10 C11 H11A . . 120.0 ?
C12 C11 H11A . . 120.0 ?
C11 C12 C11 . 2 116.29(18) ?
C11 C12 C13 . . 121.85(9) ?
C11 C12 C13 2 . 121.85(9) ?
C14 C13 C14 . 2 116.45(17) ?
C14 C13 C12 . . 121.78(9) ?
C14 C13 C12 2 . 121.78(9) ?
C15 C14 C13 . . 119.89(13) ?
C15 C14 H14A . . 120.1 ?
C13 C14 H14A . . 120.1 ?
N2 C15 C14 . . 123.54(14) ?
N2 C15 H15A . . 118.2 ?
C14 C15 H15A . . 118.2 ?

loop_
_geom_bond_atom_site_label_1
_geom_bond_atom_site_label_2
_geom_bond_site_symmetry_2
_geom_bond_distance
_geom_bond_publ_flag
Mn1 O1W . 2.1843(13) y
Mn1 O1W 2 2.1843(13) ?
Mn1 O2 . 2.1985(12) y
Mn1 O2 2 2.1985(12) ?
Mn1 N1 . 2.2593(17) y
Mn1 N2 1_565 2.2704(17) ?
S1 C1 . 1.768(2) ?
S1 C8 . 1.8037(19) ?
N1 C10 . 1.3209(18) ?
N1 C10 2 1.3209(18) ?
N2 C15 2 1.3333(17) ?
N2 C15 . 1.3333(17) ?
N2 Mn1 1_545 2.2704(17) ?
O1W H1WA . 0.830(15) ?
O1W H1WB . 0.829(15) ?
O1 C9 . 1.231(2) ?
O2 C9 . 1.2717(19) ?
C1 C2 . 1.392(3) ?
C1 C6 . 1.397(3) ?
C2 C3 . 1.388(3) ?
C2 H2A . 0.9300 ?
C3 C4 . 1.392(3) ?
C3 H3A . 0.9300 ?
C4 C5 . 1.383(3) ?
C4 C7 . 1.508(3) ?
C5 C6 . 1.373(3) ?
C5 H5A . 0.9300 ?
C6 H6A . 0.9300 ?
C7 H7A . 0.9600 ?
C7 H7B . 0.9600 ?
C7 H7C . 0.9600 ?
C8 C9 . 1.530(2) ?
C8 H8A . 0.9700 ?
C8 H8B . 0.9700 ?
C10 C11 . 1.379(2) ?
C10 H10A . 0.9300 ?
C11 C12 . 1.3824(18) ?
C11 H11A . 0.9300 ?
C12 C11 2 1.3824(18) ?
C12 C13 . 1.481(3) ?
C13 C14 . 1.3885(17) ?
C13 C14 2 1.3885(17) ?
C14 C15 . 1.382(2) ?
C14 H14A . 0.9300 ?
C15 H15A . 0.9300 ?

loop_
_geom_hbond_atom_site_label_D
_geom_hbond_atom_site_label_H
_geom_hbond_atom_site_label_A
_geom_hbond_site_symmetry_A
_geom_hbond_distance_DH
_geom_hbond_distance_HA
_geom_hbond_distance_DA
_geom_hbond_angle_DHA
O1W H1WB O2 6_556 0.829(15) 1.998(16) 2.7934(16) 161(2)
O1W H1WA O1 . 0.830(15) 1.874(16) 2.6571(19) 157(2)

loop_
_geom_torsion_atom_site_label_1
_geom_torsion_atom_site_label_2
_geom_torsion_atom_site_label_3
_geom_torsion_atom_site_label_4
_geom_torsion_site_symmetry_1
_geom_torsion_site_symmetry_2
_geom_torsion_site_symmetry_3
_geom_torsion_site_symmetry_4
_geom_torsion
_geom_torsion_publ_flag
O1W Mn1 N1 C10 . . . . 69.60(11) ?
O1W Mn1 N1 C10 2 . . . -110.40(11) ?
O2 Mn1 N1 C10 . . . . 159.83(11) ?
O2 Mn1 N1 C10 2 . . . -20.17(11) ?
O1W Mn1 N1 C10 . . . 2 -110.40(11) ?
O1W Mn1 N1 C10 2 . . 2 69.60(11) ?
O2 Mn1 N1 C10 . . . 2 -20.17(11) ?
O2 Mn1 N1 C10 2 . . 2 159.83(11) ?
O1W Mn1 O2 C9 . . . . -21.00(12) ?
O1W Mn1 O2 C9 2 . . . 153.06(12) ?
N1 Mn1 O2 C9 . . . . -113.98(12) ?
N2 Mn1 O2 C9 1_565 . . . 66.02(12) ?
C8 S1 C1 C2 . . . . 178.98(13) ?
C8 S1 C1 C6 . . . . 0.82(17) ?
C6 C1 C2 C3 . . . . 0.1(3) ?
S1 C1 C2 C3 . . . . -178.26(14) ?
C1 C2 C3 C4 . . . . 0.9(3) ?
C2 C3 C4 C5 . . . . -0.7(3) ?
C2 C3 C4 C7 . . . . 179.74(18) ?
C3 C4 C5 C6 . . . . -0.4(3) ?
C7 C4 C5 C6 . . . . 179.16(18) ?
C4 C5 C6 C1 . . . . 1.3(3) ?
C2 C1 C6 C5 . . . . -1.1(3) ?
S1 C1 C6 C5 . . . . 177.01(13) ?
C1 S1 C8 C9 . . . . 81.32(15) ?
Mn1 O2 C9 O1 . . . . 12.4(2) ?
Mn1 O2 C9 C8 . . . . -167.18(11) ?
S1 C8 C9 O1 . . . . -123.02(17) ?
S1 C8 C9 O2 . . . . 56.6(2) ?
C10 N1 C10 C11 2 . . . -0.05(15) ?
Mn1 N1 C10 C11 . . . . 179.95(15) ?
N1 C10 C11 C12 . . . . 0.1(3) ?
C10 C11 C12 C11 . . . 2 -0.05(14) ?
C10 C11 C12 C13 . . . . 179.95(14) ?
C11 C12 C13 C14 . . . . 175.42(12) ?
C11 C12 C13 C14 2 . . . -4.58(12) ?
C11 C12 C13 C14 . . . 2 -4.58(12) ?
C11 C12 C13 C14 2 . . 2 175.42(12) ?
C14 C13 C14 C15 2 . . . 0.57(12) ?
C12 C13 C14 C15 . . . . -179.43(12) ?
C15 N2 C15 C14 2 . . . 0.62(13) ?
Mn1 N2 C15 C14 1_545 . . . -179.38(13) ?
C13 C14 C15 N2 . . . . -1.2(2) ?
